data_4327572
loop_
_publ_author_name
'Joel T. Mague'
'Jamin L. Krinsky'

_publ_section_title
;
 Synthetic and Structural Studies of the Coordination Behavior of
 2-Pyridylbis(diphenylphosphino)methane
;
_journal_name_full 'Inorganic Chemistry'
_journal_page_first 1962
_journal_page_last 1971
_journal_paper_doi 10.1021/ic001266+
_journal_volume 40
_journal_year 2001
_chemical_formula_moiety '(C O)2 (C4 H2 O3) (((C6 H5)2 P)2 C H (C5 H4 N)) Fe'
_chemical_formula_sum 'C36 H27 Fe N O5 P2'
_chemical_formula_weight 671.38
_chemical_name_systematic
; 
 Dicarbonyl(\h^2^-maleic anhydride)(2-pyridylbis(diphenylphosphino)methane 
 iron(0)
;
_space_group_IT_number 14
_symmetry_cell_setting monoclinic
_symmetry_space_group_name_Hall '-P 2yn'
_symmetry_space_group_name_H-M 'P 1 21/n 1'
_atom_sites_solution_hydrogens geom
_atom_sites_solution_primary Patterson
_atom_sites_solution_secondary difmap
_audit_creation_method SHELXL-97
_cell_angle_alpha 90.00
_cell_angle_beta 93.549(5)
_cell_angle_gamma 90.00
_cell_formula_units_Z 4
_cell_length_a 9.8996(7)
_cell_length_b 13.8066(7)
_cell_length_c 23.2830(13)
_cell_measurement_reflns_used 25
_cell_measurement_temperature 293(2)
_cell_measurement_theta_max 20.72
_cell_measurement_theta_min 14.10
_cell_volume 3176.2(3)
_computing_cell_refinement 'CAD-4 Software (Enraf-Nonius, 1989)'
_computing_data_collection 'CAD-4 Software (Enraf-Nonius, 1989)'
_computing_data_reduction 'XCAD4 (Harms & Wocadlo, 1987)'
_computing_molecular_graphics 'SHELXTL (Bruker AXS, 1997)'
_computing_publication_material 'SHELXTL (Bruker AXS, 1997)'
_computing_structure_refinement 'SHELXL-97 (Sheldrick, 1997)'
_computing_structure_solution 'SHELXS-97 (Sheldrick, 1990)'
_diffrn_ambient_temperature 293(2)
_diffrn_measured_fraction_theta_full 1.000
_diffrn_measured_fraction_theta_max 1.000
_diffrn_measurement_device_type 'Enraf-Nonius CAD-4'
_diffrn_measurement_method '\q/2\q scans'
_diffrn_radiation_monochromator graphite
_diffrn_radiation_source 'fine-focus sealed tube'
_diffrn_radiation_type MoK\a
_diffrn_radiation_wavelength 0.71073
_diffrn_reflns_av_R_equivalents 0.0430
_diffrn_reflns_av_sigmaI/netI 0.1170
_diffrn_reflns_limit_h_max 11
_diffrn_reflns_limit_h_min 0
_diffrn_reflns_limit_k_max 16
_diffrn_reflns_limit_k_min 0
_diffrn_reflns_limit_l_max 27
_diffrn_reflns_limit_l_min -27
_diffrn_reflns_number 5987
_diffrn_reflns_theta_full 25.07
_diffrn_reflns_theta_max 25.07
_diffrn_reflns_theta_min 1.72
_diffrn_standards_decay_% 0
_diffrn_standards_interval_time 120
_diffrn_standards_number 2
_exptl_absorpt_coefficient_mu 0.620
_exptl_absorpt_correction_T_max 0.4400
_exptl_absorpt_correction_T_min 0.4216
_exptl_absorpt_correction_type empirical
_exptl_absorpt_process_details '\y scan (North, et al., 1968)'
_exptl_crystal_colour 'yellow orange'
_exptl_crystal_density_diffrn 1.404
_exptl_crystal_description Column
_exptl_crystal_F_000 1384
_exptl_crystal_size_max 0.33
_exptl_crystal_size_mid 0.23
_exptl_crystal_size_min 0.20
_refine_diff_density_max 0.349
_refine_diff_density_min -0.344
_refine_diff_density_rms 0.064
_refine_ls_extinction_method none
_refine_ls_goodness_of_fit_ref 0.956
_refine_ls_hydrogen_treatment mixed
_refine_ls_matrix_type full
_refine_ls_number_parameters 406
_refine_ls_number_reflns 5637
_refine_ls_number_restraints 0
_refine_ls_restrained_S_all 0.956
_refine_ls_R_factor_all 0.1420
_refine_ls_R_factor_gt 0.0370
_refine_ls_shift/su_max 0.001
_refine_ls_shift/su_mean 0.000
_refine_ls_structure_factor_coef Fsqd
_refine_ls_weighting_details 'calc w=1/[\s^2^(Fo^2^)+(0.0330P)^2^+2.1233P] where P=(Fo^2^+2Fc^2^)/3'
_refine_ls_weighting_scheme calc
_refine_ls_wR_factor_gt 0.0801
_refine_ls_wR_factor_ref 0.1002
_reflns_number_gt 3068
_reflns_number_total 5637
_reflns_threshold_expression >2sigma(I)
_cod_data_source_file ic0012662B_06.cif
_cod_data_source_block 6
_cod_database_code 4327572

loop_
_symmetry_equiv_pos_as_xyz
'x, y, z'
'-x+1/2, y+1/2, -z+1/2'
'-x, -y, -z'
'x-1/2, -y-1/2, z-1/2'

loop_
_atom_site_label
_atom_site_type_symbol
_atom_site_fract_x
_atom_site_fract_y
_atom_site_fract_z
_atom_site_U_iso_or_equiv
_atom_site_adp_type
_atom_site_occupancy
_atom_site_symmetry_multiplicity
_atom_site_calc_flag
_atom_site_refinement_flags
Fe Fe 0.63066(5) 0.35315(4) 0.61374(2) 0.03323(14) Uani 1 1 d .
P1 P 0.79168(9) 0.25753(6) 0.58198(4) 0.0309(2) Uani 1 1 d .
P2 P 0.85576(9) 0.14479(7) 0.69444(4) 0.0330(2) Uani 1 1 d .
O1 O 0.4444(3) 0.2746(2) 0.52527(13) 0.0654(9) Uani 1 1 d .
O2 O 0.6180(3) 0.5358(2) 0.55045(15) 0.0773(10) Uani 1 1 d .
O3 O 0.3209(3) 0.2878(2) 0.64930(13) 0.0581(8) Uani 1 1 d .
O4 O 0.2801(3) 0.4480(2) 0.64565(17) 0.0816(11) Uani 1 1 d .
O5 O 0.4097(3) 0.1424(2) 0.67274(15) 0.0730(9) Uani 1 1 d .
N N 0.7929(3) 0.3976(2) 0.66762(12) 0.0347(7) Uani 1 1 d .
C1 C 0.7550(4) 0.1344(3) 0.55741(14) 0.0378(8) Uani 1 1 d .
C2 C 0.6458(4) 0.0867(3) 0.57861(17) 0.0469(10) Uani 1 1 d .
H2 H 0.5925 0.1178 0.6045 0.056 Uiso 1 1 calc R
C3 C 0.6155(5) -0.0073(3) 0.5614(2) 0.0620(13) Uani 1 1 d .
H3 H 0.5413 -0.0387 0.5755 0.074 Uiso 1 1 calc R
C4 C 0.6937(6) -0.0541(3) 0.5241(2) 0.0746(15) Uani 1 1 d .
H4 H 0.6738 -0.1176 0.5131 0.090 Uiso 1 1 calc R
C5 C 0.8015(6) -0.0073(3) 0.5027(2) 0.0772(15) Uani 1 1 d .
H5 H 0.8547 -0.0392 0.4771 0.093 Uiso 1 1 calc R
C6 C 0.8322(5) 0.0872(3) 0.51891(17) 0.0576(12) Uani 1 1 d .
H6 H 0.9050 0.1187 0.5038 0.069 Uiso 1 1 calc R
C7 C 0.8954(4) 0.3085(3) 0.52754(15) 0.0361(8) Uani 1 1 d .
C8 C 0.8333(4) 0.3618(3) 0.48253(15) 0.0489(10) Uani 1 1 d .
H8 H 0.7399 0.3702 0.4808 0.059 Uiso 1 1 calc R
C9 C 0.9075(5) 0.4024(3) 0.44042(17) 0.0613(12) Uani 1 1 d .
H9 H 0.8638 0.4380 0.4109 0.074 Uiso 1 1 calc R
C10 C 1.0430(5) 0.3909(4) 0.44168(19) 0.0693(14) Uani 1 1 d .
H10 H 1.0924 0.4183 0.4131 0.083 Uiso 1 1 calc R
C11 C 1.1074(4) 0.3387(4) 0.4853(2) 0.0828(17) Uani 1 1 d .
H11 H 1.2008 0.3308 0.4863 0.099 Uiso 1 1 calc R
C12 C 1.0340(4) 0.2977(3) 0.52795(19) 0.0639(13) Uani 1 1 d .
H12 H 1.0790 0.2623 0.5573 0.077 Uiso 1 1 calc R
C13 C 0.9398(4) 0.1796(3) 0.76446(15) 0.0394(9) Uani 1 1 d .
C14 C 1.0657(4) 0.1522(3) 0.78543(18) 0.0632(12) Uani 1 1 d .
H14 H 1.1198 0.1143 0.7631 0.076 Uiso 1 1 calc R
C15 C 1.1132(6) 0.1811(4) 0.8403(2) 0.0867(17) Uani 1 1 d .
H15 H 1.1994 0.1625 0.8542 0.104 Uiso 1 1 calc R
C16 C 1.0362(7) 0.2357(4) 0.8736(2) 0.0811(16) Uani 1 1 d .
H16 H 1.0696 0.2546 0.9101 0.097 Uiso 1 1 calc R
C17 C 0.9106(6) 0.2629(4) 0.85382(19) 0.0760(15) Uani 1 1 d .
H17 H 0.8575 0.3008 0.8766 0.091 Uiso 1 1 calc R
C18 C 0.8618(4) 0.2342(3) 0.79982(17) 0.0586(12) Uani 1 1 d .
H18 H 0.7746 0.2519 0.7868 0.070 Uiso 1 1 calc R
C19 C 0.9595(4) 0.0442(3) 0.67097(15) 0.0376(8) Uani 1 1 d .
C20 C 0.8962(4) -0.0453(3) 0.66710(16) 0.0466(10) Uani 1 1 d .
H20 H 0.8057 -0.0503 0.6753 0.056 Uiso 1 1 calc R
C21 C 0.9650(5) -0.1270(3) 0.6513(2) 0.0726(14) Uani 1 1 d .
H21 H 0.9208 -0.1864 0.6484 0.087 Uiso 1 1 calc R
C22 C 1.0991(6) -0.1201(4) 0.6397(2) 0.0768(15) Uani 1 1 d .
H22 H 1.1463 -0.1750 0.6295 0.092 Uiso 1 1 calc R
C23 C 1.1633(5) -0.0322(4) 0.6433(2) 0.0698(14) Uani 1 1 d .
H23 H 1.2541 -0.0280 0.6355 0.084 Uiso 1 1 calc R
C24 C 1.0949(4) 0.0502(3) 0.65837(17) 0.0500(10) Uani 1 1 d .
H24 H 1.1392 0.1097 0.6601 0.060 Uiso 1 1 calc R
C25 C 0.9102(3) 0.2472(2) 0.64667(13) 0.0296(7) Uani 1 1 d .
H25 H 0.9998 0.2183 0.6298 0.036 Uiso 1 1 d R
C26 C 0.9078(3) 0.3439(2) 0.67487(14) 0.0307(7) Uani 1 1 d .
C27 C 1.0210(4) 0.3788(3) 0.70653(16) 0.0409(9) Uani 1 1 d .
H27 H 1.0985 0.3409 0.7109 0.049 Uiso 1 1 calc R
C28 C 1.0191(4) 0.4691(3) 0.73143(17) 0.0519(11) Uani 1 1 d .
H28 H 1.0948 0.4930 0.7525 0.062 Uiso 1 1 calc R
C29 C 0.9036(4) 0.5228(3) 0.72453(18) 0.0520(11) Uani 1 1 d .
H29 H 0.8989 0.5836 0.7414 0.062 Uiso 1 1 calc R
C30 C 0.7943(4) 0.4862(3) 0.69245(17) 0.0445(10) Uani 1 1 d .
H30 H 0.7170 0.5244 0.6875 0.053 Uiso 1 1 calc R
C31 C 0.5147(4) 0.3060(3) 0.56177(17) 0.0427(9) Uani 1 1 d .
C32 C 0.6308(4) 0.4645(3) 0.57507(17) 0.0450(10) Uani 1 1 d .
C33 C 0.5456(4) 0.2890(3) 0.68352(16) 0.0433(10) Uani 1 1 d .
H33 H 0.6094 0.2570 0.7167 0.052 Uiso 1 1 d R
C34 C 0.4284(4) 0.2281(3) 0.66991(18) 0.0509(11) Uani 1 1 d .
C35 C 0.3619(4) 0.3850(3) 0.6558(2) 0.0551(12) Uani 1 1 d .
C36 C 0.5041(4) 0.3874(3) 0.67607(17) 0.0444(10) Uani 1 1 d .
H36 H 0.5346 0.4359 0.7067 0.053 Uiso 1 1 d R

loop_
_atom_site_aniso_label
_atom_site_aniso_U_11
_atom_site_aniso_U_22
_atom_site_aniso_U_33
_atom_site_aniso_U_23
_atom_site_aniso_U_13
_atom_site_aniso_U_12
Fe 0.0269(3) 0.0302(3) 0.0423(3) 0.0022(3) 0.0001(2) -0.0008(3)
P1 0.0283(5) 0.0295(5) 0.0344(5) -0.0002(4) -0.0012(4) -0.0012(4)
P2 0.0332(5) 0.0314(5) 0.0343(5) 0.0010(4) 0.0012(4) 0.0007(4)
O1 0.0592(19) 0.060(2) 0.073(2) -0.0016(17) -0.0286(17) -0.0082(16)
O2 0.087(2) 0.0468(19) 0.098(3) 0.0306(18) 0.002(2) -0.0037(18)
O3 0.0284(14) 0.0536(18) 0.092(2) 0.0185(16) 0.0044(14) 0.0004(13)
O4 0.0389(17) 0.065(2) 0.142(3) 0.030(2) 0.0158(19) 0.0190(16)
O5 0.0556(18) 0.0491(18) 0.115(3) 0.0300(19) 0.0154(18) -0.0066(16)
N 0.0324(16) 0.0325(15) 0.0390(17) -0.0058(14) 0.0008(13) -0.0024(13)
C1 0.044(2) 0.033(2) 0.0350(19) -0.0028(17) -0.0104(16) -0.0045(18)
C2 0.043(2) 0.035(2) 0.061(3) 0.003(2) -0.009(2) -0.0030(18)
C3 0.058(3) 0.042(2) 0.083(3) 0.004(2) -0.024(3) -0.011(2)
C4 0.100(4) 0.039(3) 0.080(4) -0.010(3) -0.031(3) -0.012(3)
C5 0.117(5) 0.049(3) 0.065(3) -0.021(2) 0.006(3) 0.011(3)
C6 0.074(3) 0.046(3) 0.054(3) -0.013(2) 0.010(2) -0.001(2)
C7 0.039(2) 0.0338(19) 0.036(2) 0.0008(16) -0.0006(16) -0.0029(17)
C8 0.037(2) 0.063(3) 0.046(2) 0.008(2) -0.0054(17) 0.005(2)
C9 0.074(3) 0.070(3) 0.040(2) 0.020(2) 0.000(2) -0.004(3)
C10 0.062(3) 0.091(4) 0.056(3) 0.025(3) 0.010(2) -0.017(3)
C11 0.040(2) 0.135(5) 0.074(3) 0.043(4) 0.005(2) -0.007(3)
C12 0.039(2) 0.096(4) 0.057(3) 0.032(3) 0.005(2) 0.009(2)
C13 0.049(2) 0.035(2) 0.034(2) 0.0048(16) 0.0005(18) -0.0042(17)
C14 0.070(3) 0.061(3) 0.055(3) -0.012(2) -0.023(2) 0.020(3)
C15 0.098(4) 0.083(4) 0.073(4) -0.013(3) -0.041(3) 0.021(3)
C16 0.124(5) 0.072(3) 0.044(3) -0.009(3) -0.024(3) -0.006(4)
C17 0.096(4) 0.084(4) 0.048(3) -0.022(3) 0.005(3) 0.004(3)
C18 0.056(3) 0.075(3) 0.045(2) -0.009(2) 0.004(2) 0.005(2)
C19 0.039(2) 0.038(2) 0.035(2) 0.0013(17) -0.0033(16) 0.0040(17)
C20 0.050(2) 0.041(2) 0.048(2) -0.0013(19) 0.0008(19) -0.004(2)
C21 0.091(4) 0.041(3) 0.088(4) -0.008(2) 0.017(3) 0.004(3)
C22 0.090(4) 0.053(3) 0.089(4) -0.010(3) 0.020(3) 0.025(3)
C23 0.051(3) 0.074(3) 0.086(4) -0.001(3) 0.016(3) 0.020(3)
C24 0.044(2) 0.048(2) 0.059(3) -0.001(2) 0.004(2) 0.007(2)
C25 0.0275(17) 0.0275(17) 0.0340(19) -0.0030(15) 0.0017(15) 0.0000(15)
C26 0.0292(18) 0.0312(19) 0.0320(18) 0.0033(16) 0.0033(14) -0.0037(16)
C27 0.030(2) 0.042(2) 0.050(2) -0.0029(18) -0.0006(17) -0.0084(16)
C28 0.042(2) 0.056(3) 0.058(3) -0.016(2) 0.000(2) -0.017(2)
C29 0.050(3) 0.045(2) 0.062(3) -0.023(2) 0.010(2) -0.012(2)
C30 0.039(2) 0.036(2) 0.059(3) -0.0150(19) 0.0097(19) 0.0004(18)
C31 0.037(2) 0.035(2) 0.055(3) 0.0084(19) -0.0061(19) 0.0021(18)
C32 0.040(2) 0.043(2) 0.052(2) -0.002(2) 0.0006(19) -0.0037(19)
C33 0.029(2) 0.053(3) 0.048(2) 0.0143(19) 0.0041(17) 0.0028(18)
C34 0.036(2) 0.050(3) 0.068(3) 0.019(2) 0.014(2) 0.003(2)
C35 0.037(2) 0.049(3) 0.081(3) 0.017(2) 0.019(2) 0.004(2)
C36 0.030(2) 0.049(2) 0.055(2) -0.0038(19) 0.0131(18) 0.0038(17)

loop_
_atom_type_symbol
_atom_type_description
_atom_type_scat_dispersion_real
_atom_type_scat_dispersion_imag
_atom_type_scat_source
C C 0.0033 0.0016 'International Tables Vol C Tables 4.2.6.8 and 6.1.1.4'
H H 0.0000 0.0000 'International Tables Vol C Tables 4.2.6.8 and 6.1.1.4'
O O 0.0106 0.0060 'International Tables Vol C Tables 4.2.6.8 and 6.1.1.4'
P P 0.1023 0.0942 'International Tables Vol C Tables 4.2.6.8 and 6.1.1.4'
Fe Fe 0.3463 0.8444 'International Tables Vol C Tables 4.2.6.8 and 6.1.1.4'
N N 0.0061 0.0033 'International Tables Vol C Tables 4.2.6.8 and 6.1.1.4'

loop_
_geom_angle_atom_site_label_1
_geom_angle_atom_site_label_2
_geom_angle_atom_site_label_3
_geom_angle
_geom_angle_publ_flag
C31 Fe C32 89.58(17) y
C31 Fe C36 100.02(17) ?
C32 Fe C36 100.37(17) ?
C31 Fe N 170.28(15) y
C32 Fe N 91.47(14) y
C36 Fe N 89.30(14) ?
C31 Fe C33 95.88(17) ?
C32 Fe C33 141.02(17) ?
C36 Fe C33 40.67(14) ?
N Fe C33 89.37(13) ?
C31 Fe P1 90.14(13) y
C32 Fe P1 108.68(13) y
C36 Fe P1 149.29(11) ?
N Fe P1 80.37(8) y
C33 Fe P1 109.86(11) ?
C7 P1 C1 104.58(16) ?
C7 P1 C25 103.82(15) ?
C1 P1 C25 106.64(15) ?
C7 P1 Fe 116.57(12) ?
C1 P1 Fe 121.55(12) ?
C25 P1 Fe 101.87(11) ?
C19 P2 C13 103.32(17) ?
C19 P2 C25 101.83(15) ?
C13 P2 C25 101.23(15) ?
C34 O3 C35 108.3(3) ?
C30 N C26 117.0(3) ?
C30 N Fe 121.0(2) ?
C26 N Fe 121.7(2) ?
C6 C1 C2 119.0(4) ?
C6 C1 P1 122.5(3) ?
C2 C1 P1 118.5(3) ?
C1 C2 C3 120.2(4) ?
C4 C3 C2 120.5(5) ?
C3 C4 C5 119.6(4) ?
C4 C5 C6 120.6(5) ?
C1 C6 C5 120.0(4) ?
C12 C7 C8 117.1(3) ?
C12 C7 P1 123.8(3) ?
C8 C7 P1 119.1(3) ?
C9 C8 C7 121.3(4) ?
C10 C9 C8 120.6(4) ?
C9 C10 C11 119.7(4) ?
C10 C11 C12 120.3(4) ?
C7 C12 C11 121.0(4) ?
C14 C13 C18 117.9(4) ?
C14 C13 P2 126.6(3) ?
C18 C13 P2 115.4(3) ?
C13 C14 C15 119.9(4) ?
C16 C15 C14 121.1(5) ?
C15 C16 C17 120.0(5) ?
C16 C17 C18 119.6(5) ?
C17 C18 C13 121.5(4) ?
C20 C19 C24 118.5(4) ?
C20 C19 P2 115.8(3) ?
C24 C19 P2 125.6(3) ?
C21 C20 C19 121.1(4) ?
C22 C21 C20 119.7(4) ?
C23 C22 C21 120.0(4) ?
C22 C23 C24 120.9(4) ?
C23 C24 C19 119.8(4) ?
H25 C25 C26 122.2 ?
H25 C25 P1 103.1 ?
C26 C25 P1 105.2(2) ?
H25 C25 P2 102.2 ?
C26 C25 P2 113.4(2) ?
P1 C25 P2 110.16(16) ?
N C26 C27 121.2(3) ?
N C26 C25 118.1(3) ?
C27 C26 C25 120.7(3) ?
C28 C27 C26 120.5(4) ?
C29 C28 C27 118.4(4) ?
C28 C29 C30 119.4(4) ?
N C30 C29 123.5(4) ?
O1 C31 Fe 175.8(4) ?
O2 C32 Fe 173.6(4) ?
H33 C33 C36 129.6 ?
H33 C33 C34 110.4 ?
C36 C33 C34 107.7(3) ?
H33 C33 Fe 119.6 ?
C36 C33 Fe 68.0(2) ?
C34 C33 Fe 115.7(3) ?
O5 C34 O3 118.8(4) ?
O5 C34 C33 133.0(4) ?
O3 C34 C33 108.2(3) ?
O4 C35 O3 118.8(4) ?
O4 C35 C36 132.4(4) ?
O3 C35 C36 108.8(3) ?
H36 C36 C33 118.3 ?
H36 C36 C35 118.9 ?
C33 C36 C35 106.5(3) ?
H36 C36 Fe 119.2 ?
C33 C36 Fe 71.3(2) ?
C35 C36 Fe 113.0(3) ?

loop_
_geom_bond_atom_site_label_1
_geom_bond_atom_site_label_2
_geom_bond_distance
_geom_bond_publ_flag
Fe C31 1.742(4) y
Fe C32 1.782(4) y
Fe C36 2.031(4) y
Fe N 2.069(3) y
Fe C33 2.074(4) y
Fe P1 2.2308(10) y
P1 C7 1.821(4) ?
P1 C1 1.824(4) ?
P1 C25 1.857(3) ?
P2 C19 1.831(4) ?
P2 C13 1.847(4) ?
P2 C25 1.897(3) ?
O1 C31 1.150(4) ?
O2 C32 1.142(4) ?
O3 C34 1.407(4) ?
O3 C35 1.408(5) ?
O4 C35 1.202(4) ?
O5 C34 1.201(5) ?
N C30 1.353(4) ?
N C26 1.359(4) ?
C1 C6 1.377(5) ?
C1 C2 1.382(5) ?
C2 C3 1.386(5) ?
C3 C4 1.362(6) ?
C4 C5 1.367(7) ?
C5 C6 1.387(6) ?
C7 C12 1.380(5) ?
C7 C8 1.392(5) ?
C8 C9 1.380(5) ?
C9 C10 1.349(6) ?
C10 C11 1.370(6) ?
C11 C12 1.388(6) ?
C13 C14 1.364(5) ?
C13 C18 1.386(5) ?
C14 C15 1.392(6) ?
C15 C16 1.351(7) ?
C16 C17 1.352(7) ?
C17 C18 1.377(6) ?
C19 C20 1.386(5) ?
C19 C24 1.392(5) ?
C20 C21 1.379(5) ?
C21 C22 1.374(7) ?
C22 C23 1.369(6) ?
C23 C24 1.381(5) ?
C25 H25 1.0690 ?
C25 C26 1.489(4) ?
C26 C27 1.389(4) ?
C27 C28 1.375(5) ?
C28 C29 1.364(5) ?
C29 C30 1.372(5) ?
C33 H33 1.0625 ?
C33 C36 1.427(5) ?
C33 C34 1.452(5) ?
C35 C36 1.456(5) y
C36 H36 1.0105 ?
